data_7011411
loop_
_publ_author_name
'Canales, Silvia'
'Crespo, Olga'
'Fortea, Angela'
'Gimeno, M. Concepci\'on'
'Jones, Peter G.'
'Laguna, Antonio'

_publ_section_title
;
 Gold and silver complexes with the ligands Fc(SPh)2 and Fc(SePh)2 (Fc
 = (\h5-C5H4)2Fe)
;
_journal_issue 10
_journal_name_full 'Journal of the Chemical Society, Dalton Transactions'
_journal_page_first 2250
_journal_paper_doi 10.1039/b111459j
_journal_year 2002
_chemical_formula_sum 'C23 H18 Ag F3 Fe O3 S3'
_chemical_formula_weight 659.27
_chemical_name_systematic
; 
? 
;
_space_group_IT_number 14
_symmetry_cell_setting monoclinic
_symmetry_space_group_name_Hall '-P 2ybc'
_symmetry_space_group_name_H-M 'P 1 21/c 1'
_atom_sites_solution_hydrogens geom
_atom_sites_solution_primary direct
_atom_sites_solution_secondary difmap
_audit_creation_method SHELXL-97
_cell_angle_alpha 90.00
_cell_angle_beta 109.916(6)
_cell_angle_gamma 90.00
_cell_formula_units_Z 4
_cell_length_a 10.7150(10)
_cell_length_b 16.222(2)
_cell_length_c 14.1250(10)
_cell_measurement_reflns_used 62
_cell_measurement_temperature 173(2)
_cell_measurement_theta_max 12.5
_cell_measurement_theta_min 6
_cell_volume 2308.4(4)
_computing_cell_refinement XSCANS
_computing_data_collection XSCANS
_computing_data_reduction XSCANS
_computing_molecular_graphics XP
_computing_publication_material SHELXL-97
_computing_structure_refinement 'SHELXL-97 (Sheldrick, 1997)'
_computing_structure_solution 'SHELXS-97 (Sheldrick, 1990)'
_diffrn_ambient_temperature 173(2)
_diffrn_measured_fraction_theta_full 0.993
_diffrn_measured_fraction_theta_max 0.993
_diffrn_measurement_device_type Siemens-P4
_diffrn_measurement_method theta-2theta
_diffrn_radiation_monochromator graphite
_diffrn_radiation_source 'fine-focus sealed tube'
_diffrn_radiation_type MoK\a
_diffrn_radiation_wavelength 0.71073
_diffrn_reflns_av_R_equivalents 0.0322
_diffrn_reflns_av_sigmaI/netI 0.0246
_diffrn_reflns_limit_h_max 12
_diffrn_reflns_limit_h_min -1
_diffrn_reflns_limit_k_max 2
_diffrn_reflns_limit_k_min -19
_diffrn_reflns_limit_l_max 16
_diffrn_reflns_limit_l_min -16
_diffrn_reflns_number 5190
_diffrn_reflns_theta_full 25.00
_diffrn_reflns_theta_max 25.00
_diffrn_reflns_theta_min 3.05
_diffrn_standards_decay_% 0
_diffrn_standards_interval_count 297
_diffrn_standards_number 3
_exptl_absorpt_coefficient_mu 1.798
_exptl_absorpt_correction_T_max 0.4668
_exptl_absorpt_correction_T_min 0.3659
_exptl_absorpt_correction_type psi-scan
_exptl_crystal_colour yellow
_exptl_crystal_density_diffrn 1.897
_exptl_crystal_density_method 'not measured'
_exptl_crystal_description prism
_exptl_crystal_F_000 1312
_exptl_crystal_size_max 0.70
_exptl_crystal_size_mid 0.70
_exptl_crystal_size_min 0.50
_refine_diff_density_max 1.111
_refine_diff_density_min -1.221
_refine_diff_density_rms 0.107
_refine_ls_extinction_method none
_refine_ls_goodness_of_fit_ref 1.001
_refine_ls_hydrogen_treatment riding
_refine_ls_matrix_type full
_refine_ls_number_parameters 307
_refine_ls_number_reflns 4030
_refine_ls_number_restraints 0
_refine_ls_restrained_S_all 1.001
_refine_ls_R_factor_all 0.0384
_refine_ls_R_factor_gt 0.0327
_refine_ls_shift/su_max 0.002
_refine_ls_shift/su_mean 0.000
_refine_ls_structure_factor_coef Fsqd
_refine_ls_weighting_details 'calc w=1/[\s^2^(Fo^2^)+(0.0620P)^2^+0.0000P] where P=(Fo^2^+2Fc^2^)/3'
_refine_ls_weighting_scheme calc
_refine_ls_wR_factor_gt 0.0807
_refine_ls_wR_factor_ref 0.0826
_reflns_number_gt 3454
_reflns_number_total 4030
_reflns_threshold_expression >2sigma(I)
_cod_data_source_file b111459j.txt
_cod_data_source_block saturno
_cod_depositor_comments
;
The following automatic conversions were performed:
'_symmetry_cell_setting' value 'Monoclinic' changed to 'monoclinic'
according to '/home/saulius/struct/CIF-dictionaries/cif_core.dic'
dictionary named 'cif_core.dic' version 2.4.1 from 2010-06-29.

Automatic conversion script
Id: cif_fix_enum 1527 2010-12-29 10:47:43Z saulius 

The following automatic conversions were performed:

'_exptl_absorpt_correction_type' tag value 'Psi-scans' was replaced
with 'psi-scan' value.

Automatic conversion script
Id: cif_fix_values 1646 2011-03-28 12:23:43Z adriana 
;
_cod_original_sg_symbol_H-M P21/c
_cod_database_code 7011411

loop_
_symmetry_equiv_pos_as_xyz
'x, y, z'
'-x, y+1/2, -z+1/2'
'-x, -y, -z'
'x, -y-1/2, z-1/2'

loop_
_atom_site_label
_atom_site_type_symbol
_atom_site_fract_x
_atom_site_fract_y
_atom_site_fract_z
_atom_site_U_iso_or_equiv
_atom_site_adp_type
_atom_site_occupancy
_atom_site_symmetry_multiplicity
_atom_site_calc_flag
_atom_site_refinement_flags
_atom_site_disorder_assembly
_atom_site_disorder_group
Ag Ag 0.34221(3) 0.411507(15) 0.571034(19) 0.03197(10) Uani 1 1 d . . .
Fe Fe 0.02016(4) 0.27822(2) 0.52146(3) 0.01993(12) Uani 1 1 d . . .
S1 S 0.33145(8) 0.25975(5) 0.53684(5) 0.02459(18) Uani 1 1 d . . .
S2 S 0.14134(8) 0.46232(4) 0.61300(5) 0.02454(17) Uani 1 1 d . . .
C1 C 0.1620(3) 0.25058(18) 0.4620(2) 0.0226(6) Uani 1 1 d . . .
C2 C 0.0781(3) 0.31415(19) 0.4043(2) 0.0248(6) Uani 1 1 d . . .
H2 H 0.1052 0.3680 0.3932 0.030 Uiso 1 1 calc R . .
C3 C -0.0528(3) 0.2824(2) 0.3665(2) 0.0295(7) Uani 1 1 d . . .
H3 H -0.1292 0.3116 0.3259 0.035 Uiso 1 1 calc R . .
C4 C -0.0505(3) 0.2002(2) 0.3993(2) 0.0311(7) Uani 1 1 d . . .
H4 H -0.1250 0.1644 0.3838 0.037 Uiso 1 1 calc R . .
C5 C 0.0816(3) 0.17947(18) 0.4592(2) 0.0275(7) Uani 1 1 d . . .
H5 H 0.1111 0.1281 0.4914 0.033 Uiso 1 1 calc R . .
C6 C 0.0566(3) 0.37089(18) 0.6227(2) 0.0235(6) Uani 1 1 d . . .
C7 C -0.0837(3) 0.35917(19) 0.5793(2) 0.0269(7) Uani 1 1 d . . .
H7 H -0.1471 0.3989 0.5431 0.032 Uiso 1 1 calc R . .
C8 C -0.1104(3) 0.27677(19) 0.6006(2) 0.0301(7) Uani 1 1 d . . .
H8 H -0.1955 0.2515 0.5803 0.036 Uiso 1 1 calc R . .
C9 C 0.0112(4) 0.2384(2) 0.6573(2) 0.0290(7) Uani 1 1 d . . .
H9 H 0.0211 0.1833 0.6815 0.035 Uiso 1 1 calc R . .
C10 C 0.1155(3) 0.29616(19) 0.6717(2) 0.0263(7) Uani 1 1 d . . .
H10 H 0.2072 0.2870 0.7073 0.032 Uiso 1 1 calc R . .
C11 C 0.4185(3) 0.24126(18) 0.4505(2) 0.0227(6) Uani 1 1 d . . .
C12 C 0.5135(4) 0.2970(2) 0.4457(3) 0.0339(8) Uani 1 1 d . . .
H12 H 0.5286 0.3460 0.4849 0.041 Uiso 1 1 calc R . .
C13 C 0.5868(4) 0.2816(2) 0.3838(3) 0.0392(8) Uani 1 1 d . . .
H13 H 0.6535 0.3194 0.3817 0.047 Uiso 1 1 calc R . .
C14 C 0.5633(3) 0.2112(2) 0.3248(2) 0.0343(8) Uani 1 1 d . . .
H14 H 0.6118 0.2013 0.2808 0.041 Uiso 1 1 calc R . .
C15 C 0.4685(3) 0.1556(2) 0.3307(3) 0.0347(8) Uani 1 1 d . . .
H15 H 0.4522 0.1073 0.2904 0.042 Uiso 1 1 calc R . .
C16 C 0.3971(3) 0.16910(19) 0.3941(2) 0.0306(7) Uani 1 1 d . . .
H16 H 0.3342 0.1296 0.3992 0.037 Uiso 1 1 calc R . .
C21 C 0.1932(3) 0.50362(17) 0.7378(2) 0.0234(6) Uani 1 1 d . . .
C22 C 0.1151(4) 0.49605(19) 0.7979(2) 0.0307(7) Uani 1 1 d . . .
H22 H 0.0338 0.4664 0.7749 0.037 Uiso 1 1 calc R . .
C23 C 0.1580(4) 0.5327(2) 0.8926(3) 0.0374(8) Uani 1 1 d . . .
H23 H 0.1055 0.5278 0.9346 0.045 Uiso 1 1 calc R . .
C24 C 0.2752(4) 0.5758(2) 0.9262(3) 0.0400(9) Uani 1 1 d . . .
H24 H 0.3036 0.6003 0.9912 0.048 Uiso 1 1 calc R . .
C25 C 0.3519(4) 0.5835(2) 0.8654(3) 0.0421(9) Uani 1 1 d . . .
H25 H 0.4326 0.6138 0.8885 0.050 Uiso 1 1 calc R . .
C26 C 0.3116(3) 0.5473(2) 0.7706(2) 0.0323(7) Uani 1 1 d . . .
H26 H 0.3645 0.5524 0.7289 0.039 Uiso 1 1 calc R . .
S3 S 0.34834(8) 0.51128(5) 0.33960(6) 0.02711(18) Uani 1 1 d . . .
O1 O 0.2757(2) 0.47409(15) 0.39748(17) 0.0380(6) Uani 1 1 d . . .
O2 O 0.4898(2) 0.49176(14) 0.37529(18) 0.0371(6) Uani 1 1 d . . .
O3 O 0.3180(3) 0.59565(14) 0.3133(2) 0.0488(7) Uani 1 1 d . . .
C99 C 0.2888(4) 0.4559(2) 0.2203(3) 0.0403(8) Uani 1 1 d . . .
F1 F 0.3012(3) 0.37595(15) 0.2332(2) 0.0719(8) Uani 1 1 d . . .
F2 F 0.3541(3) 0.47758(19) 0.16034(18) 0.0708(8) Uani 1 1 d . . .
F3 F 0.1613(2) 0.47115(19) 0.17150(18) 0.0686(8) Uani 1 1 d . . .

loop_
_atom_site_aniso_label
_atom_site_aniso_U_11
_atom_site_aniso_U_22
_atom_site_aniso_U_33
_atom_site_aniso_U_23
_atom_site_aniso_U_13
_atom_site_aniso_U_12
Ag 0.03014(16) 0.03448(16) 0.03424(16) -0.00975(10) 0.01481(12) -0.01181(11)
Fe 0.0191(2) 0.0226(2) 0.0191(2) -0.00232(15) 0.00782(18) -0.00335(17)
S1 0.0202(4) 0.0302(4) 0.0233(4) -0.0016(3) 0.0073(3) -0.0015(3)
S2 0.0263(4) 0.0248(4) 0.0225(4) -0.0028(3) 0.0081(3) -0.0047(3)
C1 0.0203(16) 0.0274(15) 0.0224(14) -0.0029(12) 0.0102(12) -0.0013(12)
C2 0.0254(17) 0.0327(15) 0.0182(14) -0.0021(12) 0.0097(13) -0.0021(13)
C3 0.0225(16) 0.0447(18) 0.0197(14) -0.0042(13) 0.0051(13) -0.0024(14)
C4 0.0259(17) 0.0367(17) 0.0311(17) -0.0167(14) 0.0101(14) -0.0106(14)
C5 0.0295(17) 0.0230(14) 0.0330(16) -0.0103(12) 0.0145(14) -0.0046(13)
C6 0.0245(16) 0.0261(15) 0.0215(14) -0.0060(12) 0.0098(13) -0.0039(13)
C7 0.0230(16) 0.0309(15) 0.0275(15) -0.0070(13) 0.0097(13) -0.0013(13)
C8 0.0266(17) 0.0363(17) 0.0332(17) -0.0049(13) 0.0177(15) -0.0054(14)
C9 0.0370(19) 0.0295(16) 0.0246(15) -0.0002(12) 0.0159(14) -0.0044(14)
C10 0.0291(17) 0.0304(15) 0.0189(14) -0.0018(12) 0.0076(13) -0.0008(14)
C11 0.0178(15) 0.0273(14) 0.0217(14) 0.0023(12) 0.0051(12) 0.0044(12)
C12 0.0352(19) 0.0279(16) 0.0443(19) -0.0057(14) 0.0211(17) -0.0035(15)
C13 0.035(2) 0.0385(18) 0.050(2) -0.0007(16) 0.0233(18) -0.0032(16)
C14 0.0271(18) 0.048(2) 0.0282(16) 0.0029(14) 0.0107(14) 0.0135(16)
C15 0.0288(18) 0.0393(18) 0.0316(17) -0.0112(14) 0.0048(15) 0.0023(15)
C16 0.0245(17) 0.0326(17) 0.0320(17) -0.0058(13) 0.0062(14) -0.0014(14)
C21 0.0242(16) 0.0190(13) 0.0232(14) -0.0024(11) 0.0033(13) 0.0043(12)
C22 0.0311(18) 0.0290(16) 0.0327(17) -0.0049(13) 0.0118(15) 0.0018(14)
C23 0.045(2) 0.0387(18) 0.0305(17) -0.0033(15) 0.0162(16) 0.0075(17)
C24 0.043(2) 0.0370(18) 0.0319(18) -0.0123(14) 0.0031(17) 0.0048(16)
C25 0.033(2) 0.041(2) 0.044(2) -0.0147(16) 0.0029(17) -0.0072(16)
C26 0.0270(18) 0.0339(17) 0.0341(17) -0.0034(14) 0.0080(15) -0.0017(14)
S3 0.0273(4) 0.0280(4) 0.0291(4) -0.0023(3) 0.0135(3) -0.0067(3)
O1 0.0370(14) 0.0460(13) 0.0368(13) 0.0037(11) 0.0203(11) -0.0103(11)
O2 0.0256(13) 0.0409(13) 0.0422(14) -0.0116(10) 0.0080(11) -0.0110(10)
O3 0.067(2) 0.0306(13) 0.0596(17) 0.0051(11) 0.0350(16) 0.0009(13)
C99 0.0299(19) 0.054(2) 0.0363(19) -0.0062(17) 0.0102(16) -0.0023(17)
F1 0.083(2) 0.0478(14) 0.0682(17) -0.0276(12) 0.0040(16) -0.0063(14)
F2 0.0602(17) 0.121(2) 0.0394(13) -0.0184(14) 0.0279(13) -0.0225(16)
F3 0.0287(13) 0.113(2) 0.0494(14) -0.0184(14) -0.0059(11) 0.0062(14)

loop_
_atom_type_symbol
_atom_type_description
_atom_type_scat_dispersion_real
_atom_type_scat_dispersion_imag
_atom_type_scat_source
C C 0.0033 0.0016 'International Tables Vol C Tables 4.2.6.8 and 6.1.1.4'
H H 0.0000 0.0000 'International Tables Vol C Tables 4.2.6.8 and 6.1.1.4'
O O 0.0106 0.0060 'International Tables Vol C Tables 4.2.6.8 and 6.1.1.4'
F F 0.0171 0.0103 'International Tables Vol C Tables 4.2.6.8 and 6.1.1.4'
S S 0.1246 0.1234 'International Tables Vol C Tables 4.2.6.8 and 6.1.1.4'
Fe Fe 0.3463 0.8444 'International Tables Vol C Tables 4.2.6.8 and 6.1.1.4'
Ag Ag -0.8971 1.1015 'International Tables Vol C Tables 4.2.6.8 and 6.1.1.4'

loop_
_geom_angle_atom_site_label_1
_geom_angle_atom_site_label_2
_geom_angle_atom_site_label_3
_geom_angle
_geom_angle_site_symmetry_1
_geom_angle_site_symmetry_3
_geom_angle_publ_flag
O2 Ag S1 135.24(7) 3_666 . y
O2 Ag O1 88.64(8) 3_666 . y
S1 Ag O1 103.25(6) . . y
O2 Ag S2 109.14(6) 3_666 . y
S1 Ag S2 112.01(3) . . y
O1 Ag S2 96.55(6) . . y
C6 Fe C1 117.89(12) . . ?
C6 Fe C10 41.31(12) . . ?
C1 Fe C10 106.44(13) . . ?
C6 Fe C2 108.84(12) . . ?
C1 Fe C2 41.13(12) . . ?
C10 Fe C2 128.35(13) . . ?
C6 Fe C5 151.19(13) . . ?
C1 Fe C5 41.28(12) . . ?
C10 Fe C5 116.07(13) . . ?
C2 Fe C5 69.08(13) . . ?
C6 Fe C9 68.44(12) . . ?
C1 Fe C9 126.74(13) . . ?
C10 Fe C9 40.54(13) . . ?
C2 Fe C9 165.85(14) . . ?
C5 Fe C9 106.22(13) . . ?
C6 Fe C3 129.82(13) . . ?
C1 Fe C3 68.44(13) . . ?
C10 Fe C3 167.44(13) . . ?
C2 Fe C3 40.43(13) . . ?
C5 Fe C3 68.24(13) . . ?
C9 Fe C3 151.65(13) . . ?
C6 Fe C7 41.02(12) . . ?
C1 Fe C7 152.85(12) . . ?
C10 Fe C7 69.10(13) . . ?
C2 Fe C7 119.62(12) . . ?
C5 Fe C7 165.33(13) . . ?
C9 Fe C7 68.13(13) . . ?
C3 Fe C7 109.86(13) . . ?
C6 Fe C4 167.38(13) . . ?
C1 Fe C4 68.29(13) . . ?
C10 Fe C4 150.29(13) . . ?
C2 Fe C4 67.88(13) . . ?
C5 Fe C4 40.45(13) . . ?
C9 Fe C4 117.80(13) . . ?
C3 Fe C4 39.96(13) . . ?
C7 Fe C4 128.91(13) . . ?
C6 Fe C8 68.21(13) . . ?
C1 Fe C8 164.87(12) . . ?
C10 Fe C8 68.29(13) . . ?
C2 Fe C8 152.98(13) . . ?
C5 Fe C8 126.94(13) . . ?
C9 Fe C8 40.27(14) . . ?
C3 Fe C8 119.57(14) . . ?
C7 Fe C8 40.24(12) . . ?
C4 Fe C8 108.79(13) . . ?
C1 S1 C11 104.20(13) . . ?
C1 S1 Ag 99.70(10) . . y
C11 S1 Ag 107.15(10) . . y
C6 S2 C21 103.48(14) . . ?
C6 S2 Ag 104.04(10) . . y
C21 S2 Ag 110.22(11) . . y
C2 C1 C5 108.1(3) . . ?
C2 C1 S1 126.8(2) . . ?
C5 C1 S1 124.7(2) . . ?
C2 C1 Fe 70.17(17) . . ?
C5 C1 Fe 70.11(17) . . ?
S1 C1 Fe 119.82(15) . . ?
C3 C2 C1 107.6(3) . . ?
C3 C2 Fe 70.48(18) . . ?
C1 C2 Fe 68.70(16) . . ?
C4 C3 C2 108.4(3) . . ?
C4 C3 Fe 70.24(18) . . ?
C2 C3 Fe 69.08(17) . . ?
C3 C4 C5 108.8(3) . . ?
C3 C4 Fe 69.80(17) . . ?
C5 C4 Fe 68.87(17) . . ?
C4 C5 C1 107.1(3) . . ?
C4 C5 Fe 70.68(18) . . ?
C1 C5 Fe 68.61(16) . . ?
C7 C6 C10 108.7(3) . . ?
C7 C6 S2 124.8(2) . . ?
C10 C6 S2 126.5(2) . . ?
C7 C6 Fe 71.08(16) . . ?
C10 C6 Fe 70.07(17) . . ?
S2 C6 Fe 123.36(16) . . ?
C8 C7 C6 107.0(3) . . ?
C8 C7 Fe 70.09(18) . . ?
C6 C7 Fe 67.90(17) . . ?
C9 C8 C7 108.7(3) . . ?
C9 C8 Fe 69.48(18) . . ?
C7 C8 Fe 69.67(17) . . ?
C10 C9 C8 108.5(3) . . ?
C10 C9 Fe 69.03(17) . . ?
C8 C9 Fe 70.24(17) . . ?
C9 C10 C6 107.1(3) . . ?
C9 C10 Fe 70.43(17) . . ?
C6 C10 Fe 68.62(16) . . ?
C12 C11 C16 120.2(3) . . ?
C12 C11 S1 119.1(2) . . ?
C16 C11 S1 120.5(2) . . ?
C11 C12 C13 120.0(3) . . ?
C12 C13 C14 120.2(3) . . ?
C15 C14 C13 119.2(3) . . ?
C16 C15 C14 121.2(3) . . ?
C15 C16 C11 119.1(3) . . ?
C22 C21 C26 120.9(3) . . ?
C22 C21 S2 121.4(2) . . ?
C26 C21 S2 117.6(2) . . ?
C21 C22 C23 118.7(3) . . ?
C24 C23 C22 120.9(3) . . ?
C23 C24 C25 119.9(3) . . ?
C24 C25 C26 120.4(3) . . ?
C25 C26 C21 119.1(3) . . ?
O3 S3 O1 115.50(16) . . ?
O3 S3 O2 114.57(17) . . ?
O1 S3 O2 114.32(15) . . ?
O3 S3 C99 104.81(18) . . ?
O1 S3 C99 103.41(16) . . ?
O2 S3 C99 101.97(15) . . ?
S3 O1 Ag 133.81(15) . . y
S3 O2 Ag 124.51(14) . 3_666 y
F1 C99 F2 107.7(3) . . ?
F1 C99 F3 107.1(3) . . ?
F2 C99 F3 107.1(3) . . ?
F1 C99 S3 111.8(3) . . ?
F2 C99 S3 111.6(3) . . ?
F3 C99 S3 111.2(3) . . ?

loop_
_geom_bond_atom_site_label_1
_geom_bond_atom_site_label_2
_geom_bond_distance
_geom_bond_site_symmetry_2
_geom_bond_publ_flag
Ag O2 2.312(2) 3_666 y
Ag S1 2.5037(8) . y
Ag O1 2.521(2) . y
Ag S2 2.5558(8) . y
Fe C6 2.019(3) . ?
Fe C1 2.021(3) . ?
Fe C10 2.039(3) . ?
Fe C2 2.041(3) . ?
Fe C5 2.041(3) . ?
Fe C9 2.057(3) . ?
Fe C3 2.059(3) . ?
Fe C7 2.062(3) . ?
Fe C4 2.065(3) . ?
Fe C8 2.067(3) . ?
S1 C1 1.768(3) . ?
S1 C11 1.795(3) . ?
S2 C6 1.768(3) . ?
S2 C21 1.788(3) . ?
C1 C2 1.427(4) . ?
C1 C5 1.432(4) . ?
C2 C3 1.417(5) . ?
C3 C4 1.409(5) . ?
C4 C5 1.420(5) . ?
C6 C7 1.431(4) . ?
C6 C10 1.432(4) . ?
C7 C8 1.420(4) . ?
C8 C9 1.420(5) . ?
C9 C10 1.419(5) . ?
C11 C12 1.381(5) . ?
C11 C16 1.390(4) . ?
C12 C13 1.383(5) . ?
C13 C14 1.384(5) . ?
C14 C15 1.382(5) . ?
C15 C16 1.379(5) . ?
C21 C22 1.386(5) . ?
C21 C26 1.388(5) . ?
C22 C23 1.392(5) . ?
C23 C24 1.373(5) . ?
C24 C25 1.382(6) . ?
C25 C26 1.388(5) . ?
S3 O3 1.426(2) . ?
S3 O1 1.440(2) . ?
S3 O2 1.460(3) . ?
S3 C99 1.823(4) . ?
O2 Ag 2.312(2) 3_666 ?
C99 F1 1.310(5) . ?
C99 F2 1.316(4) . ?
C99 F3 1.327(4) . ?
